data_7235943
loop_
_publ_author_name
'Al-Azemi, Talal F.'
'Vinodh, Mickey'

_publ_section_title
;
 Effect of the resorcin[4]arene host on the catalytic epoxidation of a
 Mn(iii)-based resorcin[4]arene--metalloporphyrin conjugate
;
_journal_issue 107
_journal_name_full 'RSC Advances'
_journal_page_first 88154
_journal_paper_doi 10.1039/C5RA13767E
_journal_volume 5
_journal_year 2015
_chemical_formula_sum 'C64 H96 O8'
_chemical_formula_weight 993.41
_space_group_crystal_system monoclinic
_space_group_IT_number 14
_space_group_name_Hall '-P 2yn'
_space_group_name_H-M_alt 'P 1 21/n 1'
_atom_sites_solution_hydrogens geom
_atom_sites_solution_primary direct
_atom_sites_solution_secondary difmap
_audit_update_record
;
2013-09-02 deposited with the CCDC.
2015-10-16 downloaded from the CCDC.
;
_cell_angle_alpha 90
_cell_angle_beta 93.941(7)
_cell_angle_gamma 90
_cell_formula_units_Z 4
_cell_length_a 12.8462(4)
_cell_length_b 25.7060(8)
_cell_length_c 18.2551(13)
_cell_measurement_temperature 150
_cell_volume 6014.0(5)
_computing_structure_refinement 'SHELXL-97 (Sheldrick, 2008)'
_computing_structure_solution 'SHELXS-97 (Sheldrick, 2008)'
_diffrn_ambient_temperature 150
_diffrn_detector_area_resol_mean 10.000
_diffrn_measured_fraction_theta_full 0.998
_diffrn_measured_fraction_theta_max 0.998
_diffrn_measurement_device_type 'Rigaku R-AXIS RAPID'
_diffrn_measurement_method \w
_diffrn_radiation_type 'Mo K\a'
_diffrn_radiation_wavelength 0.71073
_diffrn_reflns_av_R_equivalents 0.0340
_diffrn_reflns_av_sigmaI/netI 0.0271
_diffrn_reflns_limit_h_max 15
_diffrn_reflns_limit_h_min -15
_diffrn_reflns_limit_k_max 30
_diffrn_reflns_limit_k_min -29
_diffrn_reflns_limit_l_max 21
_diffrn_reflns_limit_l_min -21
_diffrn_reflns_number 47235
_diffrn_reflns_theta_full 25.03
_diffrn_reflns_theta_max 25.03
_diffrn_reflns_theta_min 3.03
_exptl_absorpt_coefficient_mu 0.070
_exptl_absorpt_correction_T_max 0.99
_exptl_absorpt_correction_T_min 0.99
_exptl_absorpt_correction_type multi-scan
_exptl_absorpt_process_details 'ABSCOR (Rigaku, 1995)'
_exptl_crystal_colour Colorless
_exptl_crystal_density_diffrn 1.097
_exptl_crystal_density_method 'not measured'
_exptl_crystal_description block
_exptl_crystal_F_000 2176
_exptl_crystal_size_max 0.200
_exptl_crystal_size_mid 0.200
_exptl_crystal_size_min 0.200
_refine_diff_density_max 0.655
_refine_diff_density_min -0.290
_refine_ls_extinction_method none
_refine_ls_goodness_of_fit_ref 1.081
_refine_ls_hydrogen_treatment constr
_refine_ls_matrix_type full
_refine_ls_number_parameters 676
_refine_ls_number_reflns 10607
_refine_ls_number_restraints 14
_refine_ls_restrained_S_all 1.081
_refine_ls_R_factor_all 0.0708
_refine_ls_R_factor_gt 0.0499
_refine_ls_shift/su_max 0.000
_refine_ls_shift/su_mean 0.000
_refine_ls_structure_factor_coef Fsqd
_refine_ls_weighting_details 'calc w=1/[\s^2^(Fo^2^)+(0.0681P)^2^+1.6119P] where P=(Fo^2^+2Fc^2^)/3'
_refine_ls_weighting_scheme calc
_refine_ls_wR_factor_gt 0.1321
_refine_ls_wR_factor_ref 0.1444
_reflns_number_gt 7673
_reflns_number_total 10607
_reflns_threshold_expression >2sigma(I)
_cod_data_source_file c5ra13767e2.cif
_cod_data_source_block RO
_cod_database_code 7235943

loop_
_space_group_symop_operation_xyz
'x, y, z'
'-x+1/2, y+1/2, -z+1/2'
'-x, -y, -z'
'x-1/2, -y-1/2, z-1/2'

loop_
_atom_site_type_symbol
_atom_site_label
_atom_site_fract_x
_atom_site_fract_y
_atom_site_fract_z
_atom_site_U_iso_or_equiv
_atom_site_adp_type
_atom_site_calc_flag
_atom_site_refinement_flags
_atom_site_occupancy
_atom_site_disorder_assembly
_atom_site_disorder_group
C C44 0.8048(2) 0.00501(10) 0.89005(14) 0.0643(6) Uani d . 1.0 A .
H H44A 0.8133 -0.001 0.8383 0.077 Uiso calc R 1.0 . .
H H44B 0.75 0.0307 0.8935 0.077 Uiso calc R 1.0 . .
C C45 0.7697(3) -0.04573(12) 0.92437(17) 0.0819(8) Uani d U 1.0 . .
H H45A 0.7032 -0.0551 0.8994 0.098 Uiso calc PR 0.634(7) A 1
H H45B 0.8192 -0.0724 0.9125 0.098 Uiso calc PR 0.634(7) A 1
H H45C 0.8286 -0.0693 0.93 0.098 Uiso d PR 0.366(7) A 2
H H45D 0.7467 -0.0385 0.9729 0.098 Uiso d PR 0.366(7) A 2
C C46A 0.7571(4) -0.0493(2) 1.0034(3) 0.0935(19) Uani d PU 0.634(7) A 1
H H46A 0.7104 -0.0226 1.0176 0.14 Uiso calc PR 0.634(7) A 1
H H46B 0.8238 -0.045 1.0299 0.14 Uiso calc PR 0.634(7) A 1
H H46C 0.729 -0.0828 1.0146 0.14 Uiso calc PR 0.634(7) A 1
C C46B 0.6866(8) -0.0701(3) 0.8807(6) 0.105(4) Uani d PU 0.366(7) A 2
H H46D 0.6578 -0.0978 0.9082 0.157 Uiso calc PR 0.366(7) A 2
H H46E 0.713 -0.084 0.8368 0.157 Uiso calc PR 0.366(7) A 2
H H46F 0.6332 -0.045 0.8679 0.157 Uiso calc PR 0.366(7) A 2
O O1 1.15735(11) 0.07248(5) 0.50247(7) 0.0442(3) Uani d . 1.0 . .
C C14 0.62440(14) 0.19634(7) 0.78489(9) 0.0356(4) Uani d . 1.0 . .
H H14 0.6049 0.2256 0.8156 0.043 Uiso calc R 1.0 . .
C C4 1.18242(15) 0.08038(7) 0.63348(11) 0.0394(4) Uani d . 1.0 . .
C C1 0.97838(15) 0.11756(7) 0.63611(10) 0.0366(4) Uani d . 1.0 . .
H H1 0.9103 0.1297 0.6373 0.044 Uiso calc R 1.0 . .
C C27 0.76402(15) 0.14364(7) 0.50449(9) 0.0353(4) Uani d . 1.0 . .
H H27 0.7436 0.1093 0.5104 0.042 Uiso calc R 1.0 . .
C C6 1.03902(15) 0.11207(7) 0.70217(10) 0.0367(4) Uani d . 1.0 . .
C C23 0.72148(16) 0.23362(7) 0.49606(9) 0.0362(4) Uani d . 1.0 . .
C C26 0.86972(15) 0.15413(7) 0.49723(9) 0.0340(4) Uani d . 1.0 . .
C C22 0.68817(15) 0.18219(7) 0.50331(9) 0.0343(4) Uani d . 1.0 . .
C C11 0.77851(15) 0.25180(7) 0.75758(9) 0.0362(4) Uani d . 1.0 . .
C C5 1.14031(15) 0.09301(7) 0.69941(10) 0.0378(4) Uani d . 1.0 . .
C C24 0.82471(16) 0.24651(7) 0.48591(10) 0.0369(4) Uani d . 1.0 . .
C C13 0.81134(14) 0.16162(7) 0.77861(9) 0.0345(4) Uani d . 1.0 . .
H H13 0.7867 0.1283 0.7869 0.041 Uiso calc R 1.0 . .
C C28 0.95224(15) 0.11181(7) 0.49557(10) 0.0374(4) Uani d . 1.0 . .
H H28 1.0014 0.1237 0.4604 0.045 Uiso calc R 1.0 . .
C C8 0.91780(15) 0.16841(7) 0.77116(9) 0.0355(4) Uani d . 1.0 . .
C C10 0.88345(15) 0.26086(7) 0.74682(9) 0.0373(4) Uani d . 1.0 . .
C C7 0.99663(15) 0.12420(7) 0.77638(10) 0.0383(4) Uani d . 1.0 . .
H H7 1.056 0.1364 0.8084 0.046 Uiso calc R 1.0 . .
C C19 0.53330(15) 0.19027(7) 0.58022(10) 0.0367(4) Uani d . 1.0 . .
C C9 0.95178(15) 0.21897(7) 0.75698(9) 0.0365(4) Uani d . 1.0 . .
C C17 0.39263(15) 0.22586(8) 0.64793(11) 0.0434(5) Uani d . 1.0 . .
C C12 0.73998(15) 0.20275(7) 0.77419(9) 0.0348(4) Uani d . 1.0 . .
C C20 0.59376(15) 0.18571(7) 0.64619(10) 0.0368(4) Uani d . 1.0 . .
H H20 0.6605 0.1717 0.6456 0.044 Uiso calc R 1.0 . .
C C16 0.45665(15) 0.22067(8) 0.71213(10) 0.0393(4) Uani d . 1.0 . .
C C21 0.57266(15) 0.17137(7) 0.50824(10) 0.0367(4) Uani d . 1.0 . .
H H21 0.5359 0.1919 0.4693 0.044 Uiso calc R 1.0 . .
C C25 0.89750(15) 0.20591(7) 0.48799(9) 0.0364(4) Uani d . 1.0 . .
C C15 0.55795(15) 0.20129(7) 0.71273(10) 0.0362(4) Uani d . 1.0 . .
C C3 1.11872(15) 0.08676(7) 0.56908(10) 0.0380(4) Uani d . 1.0 . .
C C2 1.01643(15) 0.10542(7) 0.56877(10) 0.0364(4) Uani d . 1.0 . .
C C18 0.43363(15) 0.21101(8) 0.58225(10) 0.0401(5) Uani d . 1.0 . .
C C37 0.37481(18) 0.26447(9) 0.48194(11) 0.0519(5) Uani d . 1.0 . .
H H37A 0.3499 0.2908 0.5136 0.078 Uiso calc R 1.0 . .
H H37B 0.332 0.2639 0.4367 0.078 Uiso calc R 1.0 . .
H H37C 0.4457 0.2719 0.4719 0.078 Uiso calc R 1.0 . .
C C33 0.92102(18) 0.31296(8) 0.72118(12) 0.0505(5) Uani d . 1.0 . .
H H33A 0.9415 0.3342 0.763 0.076 Uiso calc R 1.0 . .
H H33B 0.8658 0.3299 0.6922 0.076 Uiso calc R 1.0 . .
H H33C 0.9796 0.308 0.692 0.076 Uiso calc R 1.0 . .
C C29 1.21944(19) 0.11246(9) 0.47291(13) 0.0562(6) Uani d . 1.0 . .
H H29A 1.1772 0.1428 0.4629 0.084 Uiso calc R 1.0 . .
H H29B 1.2466 0.1004 0.4282 0.084 Uiso calc R 1.0 . .
H H29C 1.2762 0.121 0.5078 0.084 Uiso calc R 1.0 . .
C C39 0.85650(18) 0.30133(8) 0.46751(12) 0.0486(5) Uani d . 1.0 . .
H H39A 0.883 0.3187 0.5115 0.073 Uiso calc R 1.0 . .
H H39B 0.797 0.3199 0.4462 0.073 Uiso calc R 1.0 . .
H H39C 0.9097 0.3002 0.4331 0.073 Uiso calc R 1.0 . .
C C30 1.29214(16) 0.05953(9) 0.63196(12) 0.0487(5) Uani d . 1.0 . .
H H30A 1.2968 0.0376 0.5898 0.073 Uiso calc R 1.0 . .
H H30B 1.3093 0.0398 0.6758 0.073 Uiso calc R 1.0 . .
H H30C 1.3401 0.088 0.6294 0.073 Uiso calc R 1.0 . .
C C40 1.0614(2) 0.23638(10) 0.53697(13) 0.0622(7) Uani d . 1.0 . .
H H40A 1.0318 0.2682 0.5535 0.093 Uiso calc R 1.0 . .
H H40B 1.1315 0.2426 0.5241 0.093 Uiso calc R 1.0 . .
H H40C 1.062 0.211 0.5755 0.093 Uiso calc R 1.0 . .
C C32 1.10977(18) 0.24924(10) 0.81419(12) 0.0568(6) Uani d . 1.0 . .
H H32A 1.0829 0.2836 0.8215 0.085 Uiso calc R 1.0 . .
H H32B 1.1833 0.2512 0.8083 0.085 Uiso calc R 1.0 . .
H H32C 1.0977 0.228 0.856 0.085 Uiso calc R 1.0 . .
C C31 1.27469(18) 0.12303(10) 0.78447(13) 0.0590(6) Uani d . 1.0 . .
H H31A 1.322 0.126 0.7462 0.089 Uiso calc R 1.0 . .
H H31B 1.3129 0.1137 0.8296 0.089 Uiso calc R 1.0 . .
H H31C 1.2402 0.1557 0.7905 0.089 Uiso calc R 1.0 . .
C C35 0.41994(19) 0.28779(9) 0.79505(12) 0.0540(6) Uani d . 1.0 . .
H H35A 0.4913 0.2987 0.8027 0.081 Uiso calc R 1.0 . .
H H35B 0.3843 0.2945 0.8386 0.081 Uiso calc R 1.0 . .
H H35C 0.3867 0.3067 0.7546 0.081 Uiso calc R 1.0 . .
C C38 0.65032(19) 0.30504(8) 0.55871(12) 0.0535(6) Uani d . 1.0 . .
H H38A 0.6364 0.2842 0.6005 0.08 Uiso calc R 1.0 . .
H H38B 0.5988 0.332 0.5524 0.08 Uiso calc R 1.0 . .
H H38C 0.7183 0.3204 0.5662 0.08 Uiso calc R 1.0 . .
C C34 0.71166(19) 0.32634(9) 0.81170(13) 0.0581(6) Uani d . 1.0 . .
H H34A 0.6865 0.3078 0.8526 0.087 Uiso calc R 1.0 . .
H H34B 0.6686 0.3563 0.8011 0.087 Uiso calc R 1.0 . .
H H34C 0.7823 0.3373 0.8236 0.087 Uiso calc R 1.0 . .
C C36 0.28114(17) 0.24399(12) 0.64938(12) 0.0633(7) Uani d . 1.0 . .
H H36A 0.2632 0.2472 0.6994 0.095 Uiso calc R 1.0 . .
H H36B 0.2357 0.2192 0.6243 0.095 Uiso calc R 1.0 . .
H H36C 0.2735 0.2771 0.6254 0.095 Uiso calc R 1.0 . .
C C47 0.59387(15) 0.14663(7) 0.82518(10) 0.0382(4) Uani d . 1.0 . .
H H47A 0.5184 0.1437 0.8215 0.046 Uiso calc R 1.0 . .
H H47B 0.6214 0.1169 0.8002 0.046 Uiso calc R 1.0 . .
C C48 0.63194(16) 0.14409(8) 0.90571(10) 0.0418(5) Uani d . 1.0 . .
H H48A 0.7068 0.1386 0.9094 0.05 Uiso calc R 1.0 . .
H H48B 0.6182 0.1772 0.9287 0.05 Uiso calc R 1.0 . .
C C41 0.95826(17) 0.07402(8) 0.81060(10) 0.0428(5) Uani d . 1.0 . .
H H41A 0.8942 0.0632 0.7836 0.051 Uiso calc R 1.0 . .
H H41B 1.0098 0.047 0.8049 0.051 Uiso calc R 1.0 . .
C C59 0.91051(17) 0.05914(7) 0.46640(11) 0.0433(5) Uani d . 1.0 . .
H H59A 0.9668 0.034 0.4701 0.052 Uiso calc R 1.0 . .
H H59B 0.8569 0.0472 0.4973 0.052 Uiso calc R 1.0 . .
C C60 0.86514(17) 0.06110(8) 0.38686(11) 0.0465(5) Uani d . 1.0 . .
H H60A 0.8289 0.0287 0.3756 0.056 Uiso calc R 1.0 . .
H H60B 0.8141 0.0889 0.3822 0.056 Uiso calc R 1.0 . .
C C53 0.53837(16) 0.11457(8) 0.49547(11) 0.0434(5) Uani d . 1.0 . .
H H53A 0.5867 0.0921 0.5237 0.052 Uiso calc R 1.0 . .
H H53B 0.4701 0.11 0.5142 0.052 Uiso calc R 1.0 . .
C C61 0.94485(18) 0.06962(10) 0.33089(11) 0.0543(6) Uani d . 1.0 . .
H H61A 0.9953 0.0415 0.3346 0.065 Uiso calc R 1.0 . .
H H61B 0.9819 0.1018 0.3422 0.065 Uiso calc R 1.0 . .
C C49 0.58021(18) 0.10103(9) 0.94695(11) 0.0499(5) Uani d . 1.0 . .
H H49A 0.5912 0.0683 0.9223 0.06 Uiso calc R 1.0 . .
H H49B 0.5056 0.1074 0.9447 0.06 Uiso calc R 1.0 . .
C C54 0.5329(2) 0.09724(9) 0.41643(12) 0.0550(6) Uani d . 1.0 . .
H H54A 0.6029 0.0962 0.3997 0.066 Uiso calc R 1.0 . .
H H54B 0.4931 0.1225 0.3866 0.066 Uiso calc R 1.0 . .
C C62 0.89679(19) 0.07220(9) 0.25275(11) 0.0550(6) Uani d . 1.0 . .
H H62A 0.8413 0.0979 0.2506 0.066 Uiso calc R 1.0 . .
H H62B 0.8655 0.0387 0.2402 0.066 Uiso calc R 1.0 . .
C C42 0.93802(19) 0.07834(9) 0.89167(11) 0.0503(5) Uani d . 1.0 A .
H H42A 1.0009 0.0906 0.9186 0.06 Uiso calc R 1.0 . .
H H42B 0.8837 0.104 0.8973 0.06 Uiso calc R 1.0 . .
C C63 0.9726(2) 0.08589(11) 0.19547(12) 0.0637(7) Uani d . 1.0 . .
H H63A 1.0238 0.0583 0.1933 0.076 Uiso calc R 1.0 . .
H H63B 1.0093 0.1176 0.2101 0.076 Uiso calc R 1.0 . .
C C55 0.4821(2) 0.04317(9) 0.40557(12) 0.0586(6) Uani d . 1.0 . .
H H55A 0.5291 0.0171 0.4274 0.07 Uiso calc R 1.0 . .
H H55B 0.4185 0.0422 0.4314 0.07 Uiso calc R 1.0 . .
C C43 0.9052(2) 0.02710(9) 0.92487(12) 0.0568(6) Uani d . 1.0 . .
H H43A 0.9604 0.0018 0.9203 0.068 Uiso calc R 1.0 A .
H H43B 0.8974 0.0323 0.9768 0.068 Uiso calc R 1.0 . .
C C56 0.4566(3) 0.02961(10) 0.32746(14) 0.0762(8) Uani d . 1.0 . .
H H56A 0.5207 0.0289 0.3024 0.091 Uiso calc R 1.0 . .
H H56B 0.4128 0.0568 0.3051 0.091 Uiso calc R 1.0 . .
C C57 0.4016(3) -0.02187(11) 0.31551(17) 0.0917(10) Uani d . 1.0 . .
H H57A 0.3985 -0.0297 0.2634 0.11 Uiso calc R 1.0 . .
H H57B 0.4439 -0.0486 0.3405 0.11 Uiso calc R 1.0 . .
C C64 0.9183(2) 0.09350(13) 0.11952(13) 0.0792(8) Uani d . 1.0 . .
H H64A 0.8814 0.0623 0.1048 0.119 Uiso calc R 1.0 . .
H H64B 0.9694 0.1011 0.085 0.119 Uiso calc R 1.0 . .
H H64C 0.8699 0.1219 0.1207 0.119 Uiso calc R 1.0 . .
C C50 0.6201(2) 0.09599(12) 1.02703(13) 0.0702(7) Uani d . 1.0 . .
H H50A 0.6935 0.0868 1.0291 0.084 Uiso calc R 1.0 . .
H H50B 0.6143 0.1296 1.0507 0.084 Uiso calc R 1.0 . .
C C51 0.5636(3) 0.05648(17) 1.06923(17) 0.1182(14) Uani d . 1.0 . .
H H51A 0.5698 0.0228 1.046 0.142 Uiso calc R 1.0 . .
H H51B 0.4901 0.0655 1.0672 0.142 Uiso calc R 1.0 . .
C C58 0.2926(3) -0.02570(13) 0.34092(19) 0.0977(11) Uani d . 1.0 . .
H H58A 0.2949 -0.0218 0.3933 0.147 Uiso calc R 1.0 . .
H H58B 0.2634 -0.059 0.3274 0.147 Uiso calc R 1.0 . .
H H58C 0.25 0.0013 0.3182 0.147 Uiso calc R 1.0 . .
C C52 0.6048(4) 0.0523(2) 1.14972(19) 0.163(2) Uani d . 1.0 . .
H H52A 0.6675 0.0319 1.1531 0.244 Uiso calc R 1.0 . .
H H52B 0.5532 0.0359 1.1776 0.244 Uiso calc R 1.0 . .
H H52C 0.6194 0.0865 1.169 0.244 Uiso calc R 1.0 . .
O O5 0.41628(11) 0.23341(6) 0.77909(7) 0.0444(3) Uani d . 1.0 . .
O O2 1.19848(11) 0.08364(5) 0.76519(7) 0.0447(3) Uani d . 1.0 . .
O O8 1.00032(11) 0.21754(5) 0.47433(7) 0.0448(3) Uani d . 1.0 . .
O O3 1.05793(10) 0.22676(5) 0.74949(7) 0.0428(3) Uani d . 1.0 . .
O O7 0.64648(11) 0.27285(5) 0.49410(7) 0.0429(3) Uani d . 1.0 . .
O O6 0.37013(11) 0.21467(6) 0.51717(7) 0.0468(4) Uani d . 1.0 . .
O O4 0.70826(11) 0.29306(5) 0.74893(7) 0.0435(3) Uani d . 1.0 . .

loop_
_atom_site_aniso_label
_atom_site_aniso_U_11
_atom_site_aniso_U_22
_atom_site_aniso_U_33
_atom_site_aniso_U_12
_atom_site_aniso_U_13
_atom_site_aniso_U_23
C44 0.0658(17) 0.0631(15) 0.0640(14) 0.0065(13) 0.0042(12) 0.0060(12)
C45 0.080(2) 0.0719(18) 0.097(2) -0.0033(16) 0.0275(17) 0.0148(16)
C46A 0.097(4) 0.076(3) 0.112(4) -0.010(3) 0.038(3) 0.016(3)
C46B 0.110(8) 0.068(5) 0.136(8) -0.037(5) 0.003(6) 0.015(5)
O1 0.0405(8) 0.0484(8) 0.0441(7) -0.0010(6) 0.0069(6) -0.0016(6)
C14 0.0320(11) 0.0407(10) 0.0335(9) -0.0008(8) -0.0015(8) 0.0004(8)
C4 0.0312(11) 0.0382(10) 0.0486(11) -0.0024(8) 0.0006(8) 0.0043(8)
C1 0.0297(10) 0.0394(10) 0.0404(10) -0.0024(8) -0.0007(8) 0.0045(8)
C27 0.0397(11) 0.0349(10) 0.0305(9) -0.0051(8) -0.0033(8) 0.0016(7)
C6 0.0330(11) 0.0387(10) 0.0379(10) -0.0035(8) -0.0019(8) 0.0053(8)
C23 0.0425(12) 0.0354(10) 0.0296(9) 0.0006(8) -0.0063(8) -0.0004(7)
C26 0.0361(11) 0.0369(10) 0.0282(9) -0.0031(8) -0.0035(7) 0.0015(7)
C22 0.0369(11) 0.0395(10) 0.0256(8) -0.0048(8) -0.0042(7) -0.0003(7)
C11 0.0393(12) 0.0382(10) 0.0300(9) -0.0003(8) -0.0067(8) -0.0016(7)
C5 0.0333(11) 0.0381(10) 0.0408(10) -0.0034(8) -0.0055(8) 0.0052(8)
C24 0.0415(12) 0.0347(10) 0.0333(9) -0.0059(8) -0.0052(8) 0.0008(7)
C13 0.0345(11) 0.0371(10) 0.0312(9) -0.0057(8) -0.0037(7) 0.0015(7)
C28 0.0376(11) 0.0380(10) 0.0362(9) -0.0027(8) -0.0004(8) 0.0024(8)
C8 0.0340(11) 0.0438(10) 0.0278(9) -0.0039(8) -0.0050(7) 0.0001(8)
C10 0.0397(12) 0.0395(10) 0.0323(9) -0.0082(9) -0.0014(8) -0.0016(8)
C7 0.0322(11) 0.0465(11) 0.0353(9) -0.0010(8) -0.0047(8) 0.0028(8)
C19 0.0338(11) 0.0399(10) 0.0355(9) -0.0063(8) -0.0034(8) 0.0015(8)
C9 0.0328(11) 0.0472(11) 0.0290(9) -0.0080(9) -0.0011(7) -0.0022(8)
C17 0.0296(11) 0.0580(13) 0.0421(11) -0.0033(9) -0.0013(8) 0.0048(9)
C12 0.0344(11) 0.0420(10) 0.0269(8) -0.0042(8) -0.0056(7) -0.0009(7)
C20 0.0298(10) 0.0410(10) 0.0389(10) -0.0022(8) -0.0031(8) 0.0013(8)
C16 0.0343(11) 0.0479(11) 0.0355(10) -0.0050(9) 0.0014(8) 0.0037(8)
C21 0.0334(11) 0.0410(10) 0.0346(9) -0.0038(8) -0.0059(8) 0.0003(8)
C25 0.0355(11) 0.0414(10) 0.0314(9) -0.0082(8) -0.0032(8) 0.0018(8)
C15 0.0317(11) 0.0416(10) 0.0347(9) -0.0054(8) -0.0030(8) 0.0037(8)
C3 0.0361(12) 0.0365(10) 0.0416(10) -0.0047(8) 0.0041(8) 0.0018(8)
C2 0.0359(11) 0.0348(10) 0.0382(10) -0.0028(8) -0.0005(8) 0.0041(8)
C18 0.0323(11) 0.0485(11) 0.0380(10) -0.0060(9) -0.0081(8) 0.0033(8)
C37 0.0487(14) 0.0626(14) 0.0429(11) 0.0078(11) -0.0085(10) 0.0058(10)
C33 0.0538(14) 0.0426(11) 0.0548(12) -0.0098(10) 0.0016(10) 0.0025(9)
C29 0.0494(14) 0.0635(14) 0.0578(13) -0.0027(11) 0.0192(11) 0.0106(11)
C39 0.0520(14) 0.0369(11) 0.0559(12) -0.0066(9) -0.0029(10) 0.0032(9)
C30 0.0366(12) 0.0541(13) 0.0551(12) 0.0031(10) 0.0009(9) 0.0019(10)
C40 0.0539(15) 0.0661(15) 0.0628(14) -0.0242(12) -0.0230(12) 0.0142(12)
C32 0.0393(13) 0.0799(16) 0.0503(12) -0.0148(11) -0.0039(10) -0.0156(11)
C31 0.0411(13) 0.0723(15) 0.0614(14) -0.0075(11) -0.0130(11) -0.0048(12)
C35 0.0525(14) 0.0594(14) 0.0504(12) 0.0108(11) 0.0074(10) 0.0027(10)
C38 0.0575(15) 0.0446(12) 0.0582(13) -0.0009(10) 0.0019(11) -0.0129(10)
C34 0.0557(15) 0.0510(13) 0.0665(14) 0.0045(11) -0.0049(11) -0.0184(11)
C36 0.0329(12) 0.111(2) 0.0457(12) 0.0068(13) -0.0027(9) 0.0051(12)
C47 0.0331(11) 0.0435(11) 0.0376(10) -0.0038(8) -0.0007(8) 0.0007(8)
C48 0.0380(12) 0.0507(12) 0.0363(10) 0.0004(9) 0.0002(8) 0.0018(8)
C41 0.0414(12) 0.0461(11) 0.0406(10) 0.0047(9) 0.0005(9) 0.0068(8)
C59 0.0436(12) 0.0360(10) 0.0496(11) -0.0013(9) -0.0015(9) 0.0016(9)
C60 0.0488(13) 0.0394(11) 0.0504(11) -0.0022(9) -0.0042(10) -0.0087(9)
C53 0.0345(11) 0.0477(11) 0.0468(11) -0.0054(9) -0.0058(9) -0.0030(9)
C61 0.0502(14) 0.0633(14) 0.0489(12) 0.0070(11) -0.0002(10) -0.0138(10)
C49 0.0466(13) 0.0586(13) 0.0447(11) 0.0052(10) 0.0054(9) 0.0110(10)
C54 0.0593(15) 0.0515(13) 0.0520(12) -0.0006(11) -0.0134(11) -0.0099(10)
C62 0.0553(15) 0.0606(14) 0.0482(12) 0.0035(11) -0.0027(10) -0.0169(10)
C42 0.0544(14) 0.0576(13) 0.0385(10) 0.0054(11) -0.0007(9) 0.0085(9)
C63 0.0631(17) 0.0774(17) 0.0508(13) 0.0026(13) 0.0067(11) -0.0209(12)
C55 0.0669(16) 0.0497(13) 0.0584(13) 0.0012(12) -0.0012(11) -0.0074(10)
C43 0.0646(16) 0.0616(14) 0.0446(11) 0.0089(12) 0.0058(11) 0.0100(10)
C56 0.101(2) 0.0619(16) 0.0641(15) -0.0136(15) -0.0066(15) -0.0110(13)
C57 0.131(3) 0.0584(17) 0.0817(19) -0.0207(18) -0.0239(19) -0.0059(14)
C64 0.085(2) 0.104(2) 0.0492(14) -0.0004(17) 0.0085(13) -0.0137(14)
C50 0.0652(17) 0.097(2) 0.0482(13) -0.0004(15) 0.0031(12) 0.0235(13)
C51 0.122(3) 0.161(4) 0.0711(19) -0.026(3) 0.0029(19) 0.057(2)
C58 0.105(3) 0.083(2) 0.100(2) -0.0365(19) -0.030(2) -0.0024(17)
C52 0.155(4) 0.262(6) 0.070(2) -0.028(4) 0.003(2) 0.079(3)
O5 0.0389(8) 0.0584(9) 0.0360(7) -0.0007(7) 0.0044(6) 0.0035(6)
O2 0.0348(8) 0.0540(8) 0.0438(7) 0.0017(6) -0.0078(6) 0.0065(6)
O8 0.0352(8) 0.0478(8) 0.0502(8) -0.0106(6) -0.0050(6) 0.0055(6)
O3 0.0341(8) 0.0535(8) 0.0406(7) -0.0107(6) 0.0009(6) -0.0047(6)
O7 0.0455(9) 0.0380(7) 0.0442(7) 0.0031(6) -0.0056(6) -0.0035(6)
O6 0.0381(8) 0.0609(9) 0.0394(7) -0.0045(7) -0.0117(6) 0.0037(6)
O4 0.0450(9) 0.0393(7) 0.0448(7) 0.0022(6) -0.0063(6) -0.0022(6)

loop_
_atom_type_symbol
_atom_type_description
_atom_type_scat_dispersion_real
_atom_type_scat_dispersion_imag
_atom_type_scat_source
C C 0.0033 0.0016 'International Tables Vol C Tables 4.2.6.8 and 6.1.1.4'
H H 0.0000 0.0000 'International Tables Vol C Tables 4.2.6.8 and 6.1.1.4'
O O 0.0106 0.0060 'International Tables Vol C Tables 4.2.6.8 and 6.1.1.4'

loop_
_geom_angle_atom_site_label_1
_geom_angle_atom_site_label_2
_geom_angle_atom_site_label_3
_geom_angle
C43 C44 C45 114.6(2)
C46B C45 C46A 113.1(5)
C46B C45 C44 112.0(4)
C46A C45 C44 120.8(3)
C3 O1 C29 112.42(15)
C12 C14 C15 111.95(15)
C12 C14 C47 115.77(15)
C15 C14 C47 109.64(15)
C5 C4 C3 117.45(18)
C5 C4 C30 121.17(17)
C3 C4 C30 121.37(18)
C2 C1 C6 122.13(18)
C22 C27 C26 123.04(17)
C5 C6 C1 118.08(17)
C5 C6 C7 119.63(16)
C1 C6 C7 122.25(17)
C24 C23 O7 119.19(16)
C24 C23 C22 122.57(18)
O7 C23 C22 118.10(17)
C25 C26 C27 117.03(17)
C25 C26 C28 119.81(17)
C27 C26 C28 123.11(16)
C27 C22 C23 117.20(17)
C27 C22 C21 123.76(16)
C23 C22 C21 119.03(17)
C12 C11 O4 118.38(17)
C12 C11 C10 122.82(18)
O4 C11 C10 118.76(17)
C4 C5 O2 119.25(17)
C4 C5 C6 122.17(17)
O2 C5 C6 118.48(17)
C23 C24 C25 117.36(17)
C23 C24 C39 121.75(18)
C25 C24 C39 120.72(18)
C8 C13 C12 122.91(17)
C26 C28 C2 113.20(15)
C26 C28 C59 114.20(16)
C2 C28 C59 111.23(15)
C13 C8 C9 117.01(18)
C13 C8 C7 123.62(17)
C9 C8 C7 119.36(17)
C9 C10 C11 117.27(17)
C9 C10 C33 121.01(18)
C11 C10 C33 121.64(18)
C8 C7 C6 111.94(15)
C8 C7 C41 115.08(16)
C6 C7 C41 109.56(16)
C18 C19 C20 117.99(17)
C18 C19 C21 120.50(16)
C20 C19 C21 121.47(17)
C10 C9 O3 119.17(17)
C10 C9 C8 122.69(18)
O3 C9 C8 118.07(17)
C16 C17 C18 117.49(18)
C16 C17 C36 121.46(18)
C18 C17 C36 120.97(18)
C11 C12 C13 117.05(18)
C11 C12 C14 119.34(17)
C13 C12 C14 123.59(17)
C15 C20 C19 122.29(18)
C17 C16 C15 122.61(18)
C17 C16 O5 118.72(18)
C15 C16 O5 118.62(16)
C22 C21 C19 112.17(14)
C22 C21 C53 115.82(16)
C19 C21 C53 109.00(15)
C26 C25 O8 118.76(17)
C26 C25 C24 122.69(18)
O8 C25 C24 118.34(16)
C20 C15 C16 117.53(17)
C20 C15 C14 122.19(17)
C16 C15 C14 120.26(16)
O1 C3 C4 118.74(17)
O1 C3 C2 118.53(16)
C4 C3 C2 122.71(17)
C1 C2 C3 117.45(17)
C1 C2 C28 123.19(17)
C3 C2 C28 119.36(16)
C19 C18 C17 122.05(17)
C19 C18 O6 119.22(17)
C17 C18 O6 118.65(18)
C48 C47 C14 115.01(15)
C49 C48 C47 112.89(17)
C42 C41 C7 114.61(17)
C60 C59 C28 113.66(16)
C61 C60 C59 114.55(18)
C54 C53 C21 114.82(17)
C60 C61 C62 113.05(19)
C48 C49 C50 114.14(19)
C53 C54 C55 112.38(19)
C61 C62 C63 114.8(2)
C43 C42 C41 113.21(18)
C62 C63 C64 112.5(2)
C56 C55 C54 113.5(2)
C44 C43 C42 114.22(19)
C55 C56 C57 114.6(2)
C58 C57 C56 116.6(3)
C51 C50 C49 114.2(2)
C50 C51 C52 113.3(3)
C16 O5 C35 113.47(15)
C5 O2 C31 113.98(15)
C25 O8 C40 113.90(16)
C9 O3 C32 112.23(15)
C23 O7 C38 114.23(15)
C18 O6 C37 113.64(15)
C11 O4 C34 112.39(15)

loop_
_geom_bond_atom_site_label_1
_geom_bond_atom_site_label_2
_geom_bond_distance
C44 C43 1.509(4)
C44 C45 1.529(4)
C45 C46B 1.432(9)
C45 C46A 1.466(5)
O1 C3 1.394(2)
O1 C29 1.429(2)
C14 C12 1.520(3)
C14 C15 1.525(2)
C14 C47 1.539(3)
C4 C5 1.391(3)
C4 C3 1.395(3)
C4 C30 1.510(3)
C1 C2 1.389(3)
C1 C6 1.397(3)
C27 C22 1.389(3)
C27 C26 1.400(3)
C6 C5 1.394(3)
C6 C7 1.527(3)
C23 C24 1.392(3)
C23 O7 1.394(2)
C23 C22 1.399(3)
C26 C25 1.391(3)
C26 C28 1.521(3)
C22 C21 1.518(3)
C11 C12 1.396(3)
C11 O4 1.395(2)
C11 C10 1.395(3)
C5 O2 1.391(2)
C24 C25 1.400(3)
C24 C39 1.511(3)
C13 C8 1.395(3)
C13 C12 1.398(3)
C28 C2 1.530(2)
C28 C59 1.538(3)
C8 C9 1.401(3)
C8 C7 1.521(3)
C10 C9 1.394(3)
C10 C33 1.509(3)
C7 C41 1.529(3)
C19 C18 1.390(3)
C19 C20 1.392(2)
C19 C21 1.520(3)
C9 O3 1.394(2)
C17 C16 1.391(3)
C17 C18 1.395(3)
C17 C36 1.508(3)
C20 C15 1.387(3)
C16 C15 1.393(3)
C16 O5 1.399(2)
C21 C53 1.538(3)
C25 O8 1.393(2)
C3 C2 1.398(3)
C18 O6 1.397(2)
C37 O6 1.436(3)
C40 O8 1.426(2)
C32 O3 1.437(2)
C31 O2 1.435(3)
C35 O5 1.428(3)
C38 O7 1.439(2)
C34 O4 1.428(2)
C47 C48 1.518(3)
C48 C49 1.517(3)
C41 C42 1.524(3)
C59 C60 1.528(3)
C60 C61 1.511(3)
C53 C54 1.507(3)
C61 C62 1.516(3)
C49 C50 1.521(3)
C54 C55 1.543(3)
C62 C63 1.518(3)
C42 C43 1.522(3)
C63 C64 1.521(3)
C55 C56 1.482(3)
C56 C57 1.509(4)
C57 C58 1.509(5)
C50 C51 1.493(4)
C51 C52 1.531(5)
